data_7153731
loop_
_publ_author_name
'Davies, Stephen G.'
'Fletcher, Ai M.'
'Lee, James A.'
'Roberts, Paul M.'
'Souleymanou, Myriam Y.'
'Thomson, James E.'
'Zammit, Charlotte M.'

_publ_section_title
;
 Diastereoselective Ireland-Claisen rearrangements of substituted allyl
 \b-amino esters: applications in the asymmetric synthesis of
 C(5)-substituted transpentacins.
;
_journal_issue 17
_journal_name_full 'Organic &amp; biomolecular chemistry'
_journal_page_first 2702
_journal_page_last 2728
_journal_paper_doi 10.1039/c4ob00274a
_journal_volume 12
_journal_year 2014
_chemical_absolute_configuration unk
_chemical_formula_moiety 'C18 H29 N1 O2'
_chemical_formula_sum 'C18 H29 N O2'
_chemical_formula_weight 291.43
_space_group_IT_number 4
_symmetry_cell_setting monoclinic
_symmetry_space_group_name_Hall 'P 2yb'
_symmetry_space_group_name_H-M 'P 1 21 1'
_atom_sites_solution_hydrogens difmap
_atom_sites_solution_primary direct
_cell_angle_alpha 90
_cell_angle_beta 100.0163(9)
_cell_angle_gamma 90
_cell_formula_units_Z 4
_cell_length_a 12.4852(2)
_cell_length_b 9.9345(2)
_cell_length_c 15.0329(3)
_cell_measurement_reflns_used 4247
_cell_measurement_temperature 150
_cell_measurement_theta_max 27
_cell_measurement_theta_min 5
_cell_volume 1836.17(6)
_computing_cell_refinement 'DENZO/SCALEPACK (Otwinowski & Minor, 1997)'
_computing_data_collection 'COLLECT (Nonius, 2001).'
_computing_data_reduction 'DENZO/SCALEPACK (Otwinowski & Minor, 1997)'
_computing_molecular_graphics 'CAMERON (Watkin et al., 1996)'
_computing_publication_material 'CRYSTALS (Betteridge et al., 2003)'
_computing_structure_refinement 'CRYSTALS (Betteridge et al., 2003)'
_computing_structure_solution 'SIR92 (Altomare et al., 1994)'
_diffrn_ambient_temperature 150
_diffrn_measured_fraction_theta_full 0.990
_diffrn_measured_fraction_theta_max 0.989
_diffrn_measurement_device Area
_diffrn_measurement_device_type 'Nonius KappaCCD'
_diffrn_measurement_method \w
_diffrn_radiation_monochromator graphite
_diffrn_radiation_type 'Mo K\a'
_diffrn_radiation_wavelength 0.71073
_diffrn_reflns_av_R_equivalents 0.019
_diffrn_reflns_limit_h_max 16
_diffrn_reflns_limit_h_min -16
_diffrn_reflns_limit_k_max 11
_diffrn_reflns_limit_k_min -12
_diffrn_reflns_limit_l_max 19
_diffrn_reflns_limit_l_min -19
_diffrn_reflns_number 7390
_diffrn_reflns_theta_full 26.939
_diffrn_reflns_theta_max 27.489
_diffrn_reflns_theta_min 5.246
_diffrn_standards_number 0
_exptl_absorpt_coefficient_mu 0.067
_exptl_absorpt_correction_T_max 0.98
_exptl_absorpt_correction_T_min 0.98
_exptl_absorpt_correction_type multi-scan
_exptl_absorpt_process_details 'DENZO/SCALEPACK (Otwinowski & Minor, 1997)'
_exptl_crystal_colour colourless
_exptl_crystal_density_diffrn 1.054
_exptl_crystal_density_method 'not measured'
_exptl_crystal_description block
_exptl_crystal_F_000 640
_exptl_crystal_size_max 0.380
_exptl_crystal_size_mid 0.330
_exptl_crystal_size_min 0.270
_refine_diff_density_max 0.42
_refine_diff_density_min -0.19
_refine_ls_extinction_method None
_refine_ls_goodness_of_fit_ref 0.9156
_refine_ls_hydrogen_treatment constr
_refine_ls_matrix_type full
_refine_ls_number_parameters 379
_refine_ls_number_reflns 4002
_refine_ls_number_restraints 1
_refine_ls_R_factor_all 0.0491
_refine_ls_R_factor_gt 0.0434
_refine_ls_shift/su_max 0.0001859
_refine_ls_shift/su_mean 0.0000167
_refine_ls_structure_factor_coef Fsqd
_refine_ls_weighting_details
;
 Method, part 1, Chebychev polynomial, (Watkin, 1994, Prince, 1982) 
 [weight] = 1.0/[A~0~*T~0~(x)+A~1~*T~1~(x) ... +A~n-1~]*T~n-1~(x)] 
 where A~i~ are the Chebychev coefficients listed below and x= Fcalc/Fmax 
 Method = Robust Weighting (Prince, 1982) 
 W = [weight] * [1-(deltaF/6*sigmaF)^2^]^2^ 
 A~i~ are: 
 40.1 65.4 39.0 15.9 3.52 
;
_refine_ls_weighting_scheme calc
_refine_ls_wR_factor_all 0.1086
_refine_ls_wR_factor_gt 0.1031
_refine_ls_wR_factor_ref 0.1086
_reflns_limit_h_max 15
_reflns_limit_h_min -16
_reflns_limit_k_max 12
_reflns_limit_k_min 0
_reflns_limit_l_max 19
_reflns_limit_l_min 0
_reflns_number_gt 3635
_reflns_number_total 4416
_reflns_threshold_expression I>2.0\s(I)
_oxford_diffrn_Wilson_B_factor 2.93
_oxford_diffrn_Wilson_scale 1.25
_oxford_refine_ls_r_factor_ref 0.0491
_oxford_refine_ls_scale 0.929(4)
_oxford_reflns_number_all 4002
_oxford_reflns_threshold_expression_ref I>-3.0\s(I)
_cod_data_source_file c4ob00274a2.cif
_cod_data_source_block 29
_cod_original_formula_sum 'C18 H29 N1 O2'
_cod_database_code 7153731

loop_
_symmetry_equiv_pos_as_xyz
x,y,z
-x,y+1/2,-z

loop_
_atom_site_label
_atom_site_type_symbol
_atom_site_fract_x
_atom_site_fract_y
_atom_site_fract_z
_atom_site_U_iso_or_equiv
_atom_site_occupancy
_atom_site_adp_type
_atom_site_refinement_flags_posn
O1 O 0.22849(15) 0.87017(18) 0.33366(11) 0.0416 1.0000 Uani .
C2 C 0.20350(16) 0.7553(2) 0.31379(14) 0.0300 1.0000 Uani .
O3 O 0.21499(13) 0.65482(17) 0.37420(9) 0.0350 1.0000 Uani .
C4 C 0.2530(2) 0.6958(3) 0.46694(14) 0.0427 1.0000 Uani .
C5 C 0.14951(15) 0.7101(2) 0.22075(13) 0.0282 1.0000 Uani .
C6 C 0.21510(15) 0.7660(2) 0.15093(12) 0.0262 1.0000 Uani .
N7 N 0.32135(13) 0.6981(2) 0.16841(11) 0.0297 1.0000 Uani .
C8 C 0.39745(17) 0.7400(3) 0.10871(15) 0.0364 1.0000 Uani .
C9 C 0.4461(2) 0.8766(3) 0.1382(2) 0.0531 1.0000 Uani .
C10 C 0.4852(2) 0.6336(3) 0.1126(2) 0.0576 1.0000 Uani .
C11 C 0.15264(15) 0.7535(2) 0.05489(13) 0.0277 1.0000 Uani .
C12 C 0.10765(17) 0.8681(2) 0.00940(15) 0.0336 1.0000 Uani .
C13 C 0.04609(18) 0.8590(3) -0.07705(16) 0.0411 1.0000 Uani .
C14 C 0.02906(18) 0.7355(3) -0.11899(15) 0.0422 1.0000 Uani .
C15 C 0.07477(19) 0.6219(3) -0.07478(16) 0.0401 1.0000 Uani .
C16 C 0.13616(18) 0.6302(2) 0.01160(14) 0.0341 1.0000 Uani .
C17 C 0.02995(17) 0.7575(3) 0.20539(14) 0.0360 1.0000 Uani .
C18 C -0.03362(18) 0.6988(3) 0.27485(16) 0.0442 1.0000 Uani .
C19 C -0.1581(2) 0.7039(3) 0.24741(19) 0.0509 1.0000 Uani .
C20 C -0.2111(2) 0.6310(5) 0.3184(2) 0.0731 1.0000 Uani .
C21 C -0.2007(3) 0.8422(5) 0.2299(4) 0.0996 1.0000 Uani .
O22 O 0.23996(13) 0.38389(17) 0.16610(10) 0.0366 1.0000 Uani .
C23 C 0.27039(16) 0.2695(2) 0.18182(14) 0.0287 1.0000 Uani .
O24 O 0.26137(12) 0.17414(17) 0.11765(10) 0.0351 1.0000 Uani .
C25 C 0.2226(2) 0.2197(3) 0.02662(15) 0.0447 1.0000 Uani .
C26 C 0.33111(15) 0.2202(2) 0.27168(13) 0.0277 1.0000 Uani .
C27 C 0.26764(15) 0.2586(2) 0.34779(12) 0.0272 1.0000 Uani .
N28 N 0.16451(13) 0.18327(19) 0.33117(11) 0.0303 1.0000 Uani .
C29 C 0.09398(17) 0.2039(3) 0.39901(16) 0.0398 1.0000 Uani .
C30 C 0.0067(2) 0.0949(3) 0.3849(2) 0.0586 1.0000 Uani .
C31 C 0.0426(2) 0.3433(3) 0.3879(2) 0.0562 1.0000 Uani .
C32 C 0.33734(15) 0.2367(2) 0.44046(13) 0.0275 1.0000 Uani .
C33 C 0.36092(18) 0.1075(2) 0.47459(15) 0.0337 1.0000 Uani .
C34 C 0.42954(19) 0.0892(3) 0.55739(15) 0.0402 1.0000 Uani .
C35 C 0.47559(18) 0.1986(3) 0.60701(15) 0.0430 1.0000 Uani .
C36 C 0.4508(2) 0.3271(3) 0.57414(16) 0.0452 1.0000 Uani .
C37 C 0.38206(18) 0.3457(3) 0.49172(15) 0.0375 1.0000 Uani .
C38 C 0.44509(16) 0.2841(2) 0.28565(13) 0.0325 1.0000 Uani .
C39 C 0.50858(17) 0.2575(3) 0.20940(14) 0.0374 1.0000 Uani .
C40 C 0.62450(18) 0.3120(3) 0.22912(15) 0.0457 1.0000 Uani .
C41 C 0.6745(2) 0.3188(5) 0.14430(19) 0.0714 1.0000 Uani .
C42 C 0.6957(2) 0.2320(6) 0.3003(2) 0.0889 1.0000 Uani .
H41 H 0.2473 0.6178 0.5056 0.0665 1.0000 Uiso R
H43 H 0.2074 0.7696 0.4810 0.0662 1.0000 Uiso R
H42 H 0.3272 0.7254 0.4722 0.0658 1.0000 Uiso R
H51 H 0.1497 0.6101 0.2180 0.0332 1.0000 Uiso R
H61 H 0.2273 0.8624 0.1637 0.0331 1.0000 Uiso R
H81 H 0.3581 0.7498 0.0454 0.0483 1.0000 Uiso R
H92 H 0.4960 0.8980 0.0981 0.0825 1.0000 Uiso R
H91 H 0.3872 0.9430 0.1333 0.0825 1.0000 Uiso R
H93 H 0.4852 0.8642 0.2011 0.0827 1.0000 Uiso R
H101 H 0.5323 0.6575 0.0706 0.0900 1.0000 Uiso R
H102 H 0.4498 0.5455 0.0982 0.0904 1.0000 Uiso R
H103 H 0.5269 0.6326 0.1740 0.0901 1.0000 Uiso R
H121 H 0.1196 0.9531 0.0393 0.0438 1.0000 Uiso R
H131 H 0.0182 0.9407 -0.1066 0.0522 1.0000 Uiso R
H141 H -0.0147 0.7288 -0.1784 0.0536 1.0000 Uiso R
H151 H 0.0651 0.5360 -0.1031 0.0483 1.0000 Uiso R
H161 H 0.1672 0.5516 0.0428 0.0422 1.0000 Uiso R
H171 H -0.0058 0.7288 0.1446 0.0442 1.0000 Uiso R
H172 H 0.0297 0.8569 0.2104 0.0444 1.0000 Uiso R
H181 H -0.0117 0.6026 0.2861 0.0556 1.0000 Uiso R
H182 H -0.0152 0.7530 0.3293 0.0556 1.0000 Uiso R
H191 H -0.1804 0.6535 0.1876 0.0708 1.0000 Uiso R
H202 H -0.2916 0.6258 0.2994 0.1133 1.0000 Uiso R
H201 H -0.1805 0.5368 0.3275 0.1139 1.0000 Uiso R
H203 H -0.1912 0.6879 0.3749 0.1132 1.0000 Uiso R
H212 H -0.2799 0.8381 0.2133 0.1548 1.0000 Uiso R
H211 H -0.1648 0.8793 0.1828 0.1555 1.0000 Uiso R
H213 H -0.1759 0.8848 0.2876 0.1550 1.0000 Uiso R
H251 H 0.2274 0.1429 -0.0135 0.0696 1.0000 Uiso R
H252 H 0.1472 0.2503 0.0221 0.0695 1.0000 Uiso R
H253 H 0.2693 0.2936 0.0130 0.0688 1.0000 Uiso R
H261 H 0.3389 0.1211 0.2717 0.0334 1.0000 Uiso R
H271 H 0.2509 0.3554 0.3409 0.0352 1.0000 Uiso R
H291 H 0.1378 0.1967 0.4606 0.0522 1.0000 Uiso R
H301 H -0.0370 0.1083 0.4317 0.0939 1.0000 Uiso R
H302 H -0.0369 0.1085 0.3260 0.0941 1.0000 Uiso R
H303 H 0.0434 0.0090 0.3908 0.0940 1.0000 Uiso R
H312 H -0.0016 0.3550 0.4342 0.0915 1.0000 Uiso R
H311 H -0.0037 0.3425 0.3272 0.0915 1.0000 Uiso R
H313 H 0.0986 0.4125 0.3928 0.0914 1.0000 Uiso R
H331 H 0.3296 0.0323 0.4395 0.0425 1.0000 Uiso R
H341 H 0.4439 0.0024 0.5812 0.0508 1.0000 Uiso R
H351 H 0.5231 0.1865 0.6627 0.0536 1.0000 Uiso R
H361 H 0.4808 0.4023 0.6078 0.0580 1.0000 Uiso R
H371 H 0.3648 0.4343 0.4689 0.0483 1.0000 Uiso R
H381 H 0.4373 0.3811 0.2917 0.0404 1.0000 Uiso R
H382 H 0.4866 0.2484 0.3409 0.0400 1.0000 Uiso R
H392 H 0.5149 0.1593 0.2007 0.0461 1.0000 Uiso R
H391 H 0.4690 0.3004 0.1521 0.0461 1.0000 Uiso R
H401 H 0.6218 0.4068 0.2531 0.0588 1.0000 Uiso R
H413 H 0.7471 0.3591 0.1580 0.1093 1.0000 Uiso R
H412 H 0.6796 0.2221 0.1248 0.1092 1.0000 Uiso R
H411 H 0.6272 0.3723 0.0975 0.1089 1.0000 Uiso R
H423 H 0.7684 0.2721 0.3133 0.1521 1.0000 Uiso R
H422 H 0.6966 0.1417 0.2737 0.1524 1.0000 Uiso R
H421 H 0.6639 0.2295 0.3541 0.1518 1.0000 Uiso R
H71 H 0.3090 0.6096 0.1634 0.0387 1.0000 Uiso R
H281 H 0.1838 0.0964 0.3327 0.0408 1.0000 Uiso R

loop_
_atom_site_aniso_label
_atom_site_aniso_U_11
_atom_site_aniso_U_22
_atom_site_aniso_U_33
_atom_site_aniso_U_23
_atom_site_aniso_U_13
_atom_site_aniso_U_12
O1 0.0560(10) 0.0312(9) 0.0345(8) -0.0053(7) -0.0005(7) -0.0010(8)
C2 0.0292(10) 0.0326(11) 0.0283(9) 0.0005(9) 0.0052(8) 0.0022(9)
O3 0.0415(8) 0.0371(9) 0.0248(7) 0.0029(6) 0.0015(6) 0.0012(7)
C4 0.0464(12) 0.0541(15) 0.0262(10) 0.0015(11) 0.0029(9) 0.0034(12)
C5 0.0281(9) 0.0293(10) 0.0266(9) 0.0031(8) 0.0034(7) -0.0021(8)
C6 0.0264(9) 0.0263(9) 0.0250(9) 0.0011(8) 0.0022(7) -0.0019(8)
N7 0.0264(8) 0.0319(9) 0.0298(8) 0.0020(7) 0.0020(6) -0.0005(7)
C8 0.0282(10) 0.0482(14) 0.0329(10) 0.0048(10) 0.0052(8) -0.0010(9)
C9 0.0422(13) 0.0450(15) 0.0760(19) 0.0061(14) 0.0214(13) -0.0073(12)
C10 0.0431(14) 0.0608(19) 0.0736(18) -0.0003(16) 0.0235(13) 0.0074(13)
C11 0.0230(9) 0.0323(10) 0.0277(9) 0.0013(9) 0.0044(7) -0.0038(8)
C12 0.0302(10) 0.0371(12) 0.0333(10) 0.0047(9) 0.0050(8) 0.0027(9)
C13 0.0339(11) 0.0531(15) 0.0349(11) 0.0143(11) 0.0019(9) 0.0069(10)
C14 0.0293(10) 0.0678(18) 0.0272(10) 0.0023(11) -0.0016(8) -0.0031(11)
C15 0.0377(12) 0.0468(14) 0.0349(11) -0.0085(10) 0.0041(9) -0.0083(10)
C16 0.0369(11) 0.0327(12) 0.0309(10) -0.0004(9) 0.0007(8) -0.0048(9)
C17 0.0288(10) 0.0484(13) 0.0303(10) 0.0055(10) 0.0038(8) 0.0011(10)
C18 0.0333(11) 0.0626(16) 0.0376(11) 0.0072(12) 0.0090(9) 0.0004(12)
C19 0.0379(12) 0.0675(18) 0.0485(13) 0.0014(14) 0.0107(11) -0.0081(13)
C20 0.0453(15) 0.103(3) 0.075(2) 0.009(2) 0.0225(15) -0.0130(18)
C21 0.0408(16) 0.093(3) 0.169(4) 0.047(3) 0.029(2) 0.0110(18)
O22 0.0441(9) 0.0289(8) 0.0342(8) 0.0043(7) -0.0003(7) 0.0018(7)
C23 0.0257(9) 0.0309(11) 0.0291(9) -0.0005(8) 0.0033(7) -0.0041(8)
O24 0.0404(8) 0.0355(9) 0.0279(7) -0.0041(6) 0.0014(6) -0.0012(7)
C25 0.0475(13) 0.0574(17) 0.0273(10) -0.0024(11) 0.0015(9) -0.0047(12)
C26 0.0265(9) 0.0286(10) 0.0267(9) -0.0006(8) 0.0011(7) 0.0005(8)
C27 0.0260(9) 0.0290(9) 0.0254(9) 0.0018(8) 0.0010(7) 0.0008(8)
N28 0.0254(8) 0.0317(10) 0.0327(8) 0.0015(7) 0.0016(7) 0.0001(7)
C29 0.0287(10) 0.0550(15) 0.0359(11) 0.0050(11) 0.0059(8) -0.0006(10)
C30 0.0422(14) 0.0537(18) 0.084(2) 0.0130(15) 0.0214(14) -0.0013(13)
C31 0.0442(14) 0.0515(17) 0.0780(19) -0.0165(15) 0.0245(13) -0.0001(12)
C32 0.0236(9) 0.0306(11) 0.0281(9) -0.0010(8) 0.0037(7) 0.0011(8)
C33 0.0337(11) 0.0347(12) 0.0314(10) -0.0002(9) 0.0026(8) 0.0033(9)
C34 0.0375(12) 0.0493(15) 0.0327(11) 0.0076(10) 0.0029(9) 0.0105(10)
C35 0.0299(10) 0.0711(18) 0.0268(10) 0.0012(12) 0.0021(8) -0.0011(12)
C36 0.0408(13) 0.0592(17) 0.0345(12) -0.0108(12) 0.0032(10) -0.0144(12)
C37 0.0369(11) 0.0397(13) 0.0356(11) -0.0042(10) 0.0051(9) -0.0046(10)
C38 0.0281(10) 0.0434(13) 0.0255(9) -0.0046(9) 0.0035(7) -0.0012(9)
C39 0.0337(10) 0.0490(13) 0.0293(10) -0.0034(10) 0.0050(8) 0.0023(10)
C40 0.0323(11) 0.0701(17) 0.0359(11) -0.0060(12) 0.0090(9) 0.0018(12)
C41 0.0439(14) 0.124(3) 0.0512(15) 0.0067(19) 0.0211(12) 0.0101(18)
C42 0.0382(14) 0.167(5) 0.0590(17) 0.034(2) 0.0016(12) 0.021(2)

loop_
_atom_type_symbol
_atom_type_scat_dispersion_real
_atom_type_scat_dispersion_imag
_atom_type_scat_Cromer_Mann_a1
_atom_type_scat_Cromer_Mann_b1
_atom_type_scat_Cromer_Mann_a2
_atom_type_scat_Cromer_Mann_b2
_atom_type_scat_Cromer_Mann_a3
_atom_type_scat_Cromer_Mann_b3
_atom_type_scat_Cromer_Mann_a4
_atom_type_scat_Cromer_Mann_b4
_atom_type_scat_Cromer_Mann_c
_atom_type_scat_source
C 0.0033 0.0016 2.3100 20.8439 1.0200 10.2075 1.5886 0.5687 0.8650 51.6512 0.2156 'International Tables Vol C 4.2.6.8 and 6.1.1.4'
H 0.0000 0.0000 0.4930 10.5109 0.3229 26.1257 0.1402 3.1424 0.0408 57.7998 0.0030 'International Tables Vol C 4.2.6.8 and 6.1.1.4'
N 0.0061 0.0033 12.2126 0.0057 3.1322 9.8933 2.0125 28.9975 1.1663 0.5826 -11.5290 'International Tables Vol C 4.2.6.8 and 6.1.1.4'
O 0.0106 0.0060 3.0485 13.2771 2.2868 5.7011 1.5463 0.3239 0.8670 32.9089 0.2508 'International Tables Vol C 4.2.6.8 and 6.1.1.4'

loop_
_geom_angle_atom_site_label_1
_geom_angle_atom_site_label_2
_geom_angle_atom_site_label_3
_geom_angle
_geom_angle_publ_flag
O1 C2 O3 122.95(19) yes
O1 C2 C5 124.4(2) yes
O3 C2 C5 112.55(18) yes
C2 O3 C4 114.87(19) yes
O3 C4 H41 107.7 no
O3 C4 H43 108.3 no
H41 C4 H43 111.1 no
O3 C4 H42 108.3 no
H41 C4 H42 111.2 no
H43 C4 H42 110.1 no
C2 C5 C6 108.58(16) yes
C2 C5 C17 108.17(16) yes
C6 C5 C17 113.73(16) yes
C2 C5 H51 109.4 no
C6 C5 H51 109.0 no
C17 C5 H51 107.9 no
C5 C6 N7 106.40(15) yes
C5 C6 C11 111.79(15) yes
N7 C6 C11 115.43(16) yes
C5 C6 H61 107.5 no
N7 C6 H61 107.9 no
C11 C6 H61 107.5 no
C6 N7 C8 114.69(16) yes
C6 N7 H71 107.4 no
C8 N7 H71 110.3 no
N7 C8 C9 110.0(2) yes
N7 C8 C10 108.5(2) yes
C9 C8 C10 111.2(2) yes
N7 C8 H81 110.2 no
C9 C8 H81 107.2 no
C10 C8 H81 109.7 no
C8 C9 H92 106.5 no
C8 C9 H91 108.8 no
H92 C9 H91 111.3 no
C8 C9 H93 105.7 no
H92 C9 H93 111.0 no
H91 C9 H93 113.1 no
C8 C10 H101 108.8 no
C8 C10 H102 108.5 no
H101 C10 H102 112.1 no
C8 C10 H103 107.8 no
H101 C10 H103 109.6 no
H102 C10 H103 109.9 no
C6 C11 C12 119.65(19) yes
C6 C11 C16 121.82(19) yes
C12 C11 C16 118.50(18) yes
C11 C12 C13 120.9(2) yes
C11 C12 H121 118.3 no
C13 C12 H121 120.8 no
C12 C13 C14 120.0(2) yes
C12 C13 H131 118.2 no
C14 C13 H131 121.7 no
C13 C14 C15 119.25(19) yes
C13 C14 H141 120.1 no
C15 C14 H141 120.6 no
C14 C15 C16 121.0(2) yes
C14 C15 H151 120.5 no
C16 C15 H151 118.4 no
C15 C16 C11 120.2(2) yes
C15 C16 H161 121.3 no
C11 C16 H161 118.4 no
C5 C17 C18 112.57(18) yes
C5 C17 H171 108.7 no
C18 C17 H171 108.4 no
C5 C17 H172 108.0 no
C18 C17 H172 108.6 no
H171 C17 H172 110.6 no
C17 C18 C19 115.1(2) yes
C17 C18 H181 108.7 no
C19 C18 H181 108.1 no
C17 C18 H182 106.7 no
C19 C18 H182 106.6 no
H181 C18 H182 111.7 no
C18 C19 C20 109.7(2) yes
C18 C19 C21 113.2(3) yes
C20 C19 C21 112.1(3) yes
C18 C19 H191 109.1 no
C20 C19 H191 107.2 no
C21 C19 H191 105.3 no
C19 C20 H202 111.2 no
C19 C20 H201 109.4 no
H202 C20 H201 109.2 no
C19 C20 H203 104.3 no
H202 C20 H203 110.8 no
H201 C20 H203 111.8 no
C19 C21 H212 108.9 no
C19 C21 H211 106.5 no
H212 C21 H211 113.6 no
C19 C21 H213 101.5 no
H212 C21 H213 113.6 no
H211 C21 H213 111.8 no
O22 C23 O24 122.59(19) yes
O22 C23 C26 124.84(19) yes
O24 C23 C26 112.35(18) yes
C23 O24 C25 115.65(18) yes
O24 C25 H251 107.1 no
O24 C25 H252 108.8 no
H251 C25 H252 111.0 no
O24 C25 H253 108.6 no
H251 C25 H253 110.6 no
H252 C25 H253 110.6 no
C23 C26 C27 109.83(16) yes
C23 C26 C38 107.26(16) yes
C27 C26 C38 112.18(16) yes
C23 C26 H261 110.9 no
C27 C26 H261 107.9 no
C38 C26 H261 108.8 no
C26 C27 N28 107.12(16) yes
C26 C27 C32 110.86(15) yes
N28 C27 C32 115.22(16) yes
C26 C27 H271 106.8 no
N28 C27 H271 108.3 no
C32 C27 H271 108.2 no
C27 N28 C29 114.97(17) yes
C27 N28 H281 105.1 no
C29 N28 H281 107.9 no
N28 C29 C30 107.7(2) yes
N28 C29 C31 110.0(2) yes
C30 C29 C31 110.7(2) yes
N28 C29 H291 109.7 no
C30 C29 H291 110.1 no
C31 C29 H291 108.7 no
C29 C30 H301 106.3 no
C29 C30 H302 107.7 no
H301 C30 H302 110.3 no
C29 C30 H303 107.4 no
H301 C30 H303 111.9 no
H302 C30 H303 113.0 no
C29 C31 H312 108.2 no
C29 C31 H311 105.2 no
H312 C31 H311 110.4 no
C29 C31 H313 110.5 no
H312 C31 H313 110.6 no
H311 C31 H313 111.8 no
C27 C32 C33 121.19(18) yes
C27 C32 C37 120.44(19) yes
C33 C32 C37 118.34(19) yes
C32 C33 C34 120.4(2) yes
C32 C33 H331 118.4 no
C34 C33 H331 121.2 no
C33 C34 C35 120.7(2) yes
C33 C34 H341 120.5 no
C35 C34 H341 118.8 no
C34 C35 C36 119.0(2) yes
C34 C35 H351 121.0 no
C36 C35 H351 120.0 no
C35 C36 C37 120.3(2) yes
C35 C36 H361 119.8 no
C37 C36 H361 119.9 no
C36 C37 C32 121.1(2) yes
C36 C37 H371 120.5 no
C32 C37 H371 118.4 no
C26 C38 C39 114.51(17) yes
C26 C38 H381 108.4 no
C39 C38 H381 108.3 no
C26 C38 H382 108.1 no
C39 C38 H382 108.1 no
H381 C38 H382 109.3 no
C38 C39 C40 113.07(18) yes
C38 C39 H392 109.5 no
C40 C39 H392 106.3 no
C38 C39 H391 109.0 no
C40 C39 H391 108.9 no
H392 C39 H391 110.1 no
C39 C40 C41 111.6(2) yes
C39 C40 C42 112.1(3) yes
C41 C40 C42 110.2(2) yes
C39 C40 H401 108.1 no
C41 C40 H401 107.6 no
C42 C40 H401 107.0 no
C40 C41 H413 110.1 no
C40 C41 H412 104.9 no
H413 C41 H412 110.3 no
C40 C41 H411 109.8 no
H413 C41 H411 110.2 no
H412 C41 H411 111.3 no
C40 C42 H423 110.0 no
C40 C42 H422 104.0 no
H423 C42 H422 112.2 no
C40 C42 H421 109.5 no
H423 C42 H421 110.2 no
H422 C42 H421 110.7 no

loop_
_geom_bond_atom_site_label_1
_geom_bond_atom_site_label_2
_geom_bond_distance
_geom_bond_publ_flag
O1 C2 1.207(3) yes
C2 O3 1.341(3) yes
C2 C5 1.511(3) yes
O3 C4 1.451(3) yes
C4 H41 0.978 no
C4 H43 0.974 no
C4 H42 0.962 no
C5 C6 1.542(3) yes
C5 C17 1.544(3) yes
C5 H51 0.995 no
C6 N7 1.471(2) yes
C6 C11 1.522(3) yes
C6 H61 0.983 no
N7 C8 1.476(3) yes
N7 H71 0.893 no
C8 C9 1.521(4) yes
C8 C10 1.516(4) yes
C8 H81 0.997 no
C9 H92 0.963 no
C9 H91 0.981 no
C9 H93 0.994 no
C10 H101 0.964 no
C10 H102 0.987 no
C10 H103 0.979 no
C11 C12 1.395(3) yes
C11 C16 1.386(3) yes
C12 C13 1.393(3) yes
C12 H121 0.956 no
C13 C14 1.379(4) yes
C13 H131 0.962 no
C14 C15 1.381(4) yes
C14 H141 0.965 no
C15 C16 1.391(3) yes
C15 H151 0.952 no
C16 H161 0.958 no
C17 C18 1.533(3) yes
C17 H171 0.986 no
C17 H172 0.990 no
C18 C19 1.537(3) yes
C18 H181 1.000 no
C18 H182 0.974 no
C19 C20 1.532(4) yes
C19 C21 1.480(5) yes
C19 H191 1.025 no
C20 H202 0.997 no
C20 H201 1.011 no
C20 H203 1.014 no
C21 H212 0.978 no
C21 H211 0.974 no
C21 H213 0.966 no
O22 C23 1.209(3) yes
C23 O24 1.343(3) yes
C23 C26 1.511(3) yes
O24 C25 1.443(3) yes
C25 H251 0.980 no
C25 H252 0.980 no
C25 H253 0.981 no
C26 C27 1.549(3) yes
C26 C38 1.539(3) yes
C26 H261 0.989 no
C27 N28 1.472(3) yes
C27 C32 1.524(3) yes
C27 H271 0.986 no
N28 C29 1.473(3) yes
N28 H281 0.895 no
C29 C30 1.525(4) yes
C29 C31 1.523(4) yes
C29 H291 0.993 no
C30 H301 0.971 no
C30 H302 0.965 no
C30 H303 0.966 no
C31 H312 0.969 no
C31 H311 0.991 no
C31 H313 0.974 no
C32 C33 1.394(3) yes
C32 C37 1.389(3) yes
C33 C34 1.395(3) yes
C33 H331 0.958 no
C34 C35 1.386(4) yes
C34 H341 0.939 no
C35 C36 1.384(4) yes
C35 H351 0.946 no
C36 C37 1.391(3) yes
C36 H361 0.942 no
C37 H371 0.956 no
C38 C39 1.526(3) yes
C38 H381 0.974 no
C38 H382 0.966 no
C39 C40 1.525(3) yes
C39 H392 0.989 no
C39 H391 1.010 no
C40 C41 1.516(3) yes
C40 C42 1.495(4) yes
C40 H401 1.011 no
C41 H413 0.979 no
C41 H412 1.011 no
C41 H411 0.990 no
C42 H423 0.979 no
C42 H422 0.983 no
C42 H421 0.962 no

loop_
_geom_hbond_atom_site_label_D
_geom_hbond_atom_site_label_H
_geom_hbond_atom_site_label_A
_geom_hbond_site_symmetry_A
_geom_hbond_angle_DHA
_geom_hbond_distance_DH
_geom_hbond_distance_HA
_geom_hbond_distance_DA
_geom_hbond_publ_flag
C16 H161 O22 . 162.87(6) 0.958 2.540 3.466(4) yes
C33 H331 O1 1_545 169.60(6) 0.958 2.454 3.400(4) yes
N7 H71 O22 . 166.66(6) 0.893 2.405 3.281(4) yes
N28 H281 O1 1_545 178.11(5) 0.895 2.315 3.210(4) yes
